data_7215794
loop_
_publ_author_name
'Nandi, Goutam'
'Thakuria, Ranjit'
'Titi, Hatem M.'
'Patra, Ranjan'
'Goldberg, Israel'

_publ_section_title
;
 Synthesis, structure, topology and magnetic properties of new
 coordination polymers based on 5(--Br/--COOH)-substituted nicotinic acid
;
_journal_issue 24
_journal_name_full CrystEngComm
_journal_page_first 5244
_journal_paper_doi 10.1039/c4ce00300d
_journal_volume 16
_journal_year 2014
_chemical_formula_moiety 'C27 H23 N5 O14 Sm2'
_chemical_formula_sum 'C27 H23 N5 O14 Sm2'
_chemical_formula_weight 942.20
_chemical_name_systematic
; 
 ? 
;
_space_group_IT_number 62
_symmetry_cell_setting orthorhombic
_symmetry_space_group_name_Hall '-P 2ac 2n'
_symmetry_space_group_name_H-M 'P n m a'
_atom_sites_solution_hydrogens geom
_atom_sites_solution_primary direct
_atom_sites_solution_secondary difmap
_audit_creation_method SHELXL-97
_cell_angle_alpha 90.00
_cell_angle_beta 90.00
_cell_angle_gamma 90.00
_cell_formula_units_Z 4
_cell_length_a 8.02340(10)
_cell_length_b 30.2439(5)
_cell_length_c 15.3280(2)
_cell_measurement_reflns_used 4076
_cell_measurement_temperature 110(2)
_cell_measurement_theta_max 28.33
_cell_measurement_theta_min 1.35
_cell_volume 3719.48(9)
_computing_cell_refinement 'Saint, Bruker-AXS'
_computing_data_collection 'Apex2, Bruker-AXS'
_computing_data_reduction 'Saint, Bruker-AXS'
_computing_structure_refinement 'SHELXL-97 (Sheldrick, 2008)'
_computing_structure_solution 'SHELXTL-2013 (Sheldrick, 2008)'
_diffrn_ambient_temperature 110(2)
_diffrn_detector_area_resol_mean 1.75
_diffrn_measured_fraction_theta_full 0.993
_diffrn_measured_fraction_theta_max 0.993
_diffrn_measurement_device_type 'ApexDuo, Bruker-AXS'
_diffrn_measurement_method '1.0 deg. \f and \w scans'
_diffrn_radiation_monochromator graphite
_diffrn_radiation_source 'fine-focus sealed tube'
_diffrn_radiation_type MoK\a
_diffrn_radiation_wavelength 0.71073
_diffrn_reflns_av_R_equivalents 0.0264
_diffrn_reflns_av_sigmaI/netI 0.0243
_diffrn_reflns_limit_h_max 10
_diffrn_reflns_limit_h_min -10
_diffrn_reflns_limit_k_max 34
_diffrn_reflns_limit_k_min -40
_diffrn_reflns_limit_l_max 15
_diffrn_reflns_limit_l_min -20
_diffrn_reflns_number 19671
_diffrn_reflns_theta_full 28.33
_diffrn_reflns_theta_max 28.33
_diffrn_reflns_theta_min 1.35
_diffrn_standards_number 0
_exptl_absorpt_coefficient_mu 3.192
_exptl_absorpt_correction_T_max 0.6460
_exptl_absorpt_correction_T_min 0.3847
_exptl_absorpt_correction_type multi-scan
_exptl_absorpt_process_details 'Sadabs, Bruker-AXS'
_exptl_crystal_colour colorless
_exptl_crystal_density_diffrn 1.683
_exptl_crystal_density_method 'not measured'
_exptl_crystal_description needle
_exptl_crystal_F_000 1824
_exptl_crystal_size_max 0.37
_exptl_crystal_size_mid 0.20
_exptl_crystal_size_min 0.15
_platon_squeeze_details
;
 The residual density accounts of the disordered DMF crystallization
 solvent.
;
_refine_diff_density_max 1.690
_refine_diff_density_min -1.746
_refine_diff_density_rms 0.137
_refine_ls_extinction_method none
_refine_ls_goodness_of_fit_ref 1.000
_refine_ls_hydrogen_treatment constr
_refine_ls_matrix_type full
_refine_ls_number_parameters 218
_refine_ls_number_reflns 4694
_refine_ls_number_restraints 0
_refine_ls_restrained_S_all 1.000
_refine_ls_R_factor_all 0.0340
_refine_ls_R_factor_gt 0.0294
_refine_ls_shift/su_max 0.007
_refine_ls_shift/su_mean 0.000
_refine_ls_structure_factor_coef Fsqd
_refine_ls_weighting_details 'calc w=1/[\s^2^(Fo^2^)+(0.0396P)^2^+1.7768P] where P=(Fo^2^+2Fc^2^)/3'
_refine_ls_weighting_scheme calc
_refine_ls_wR_factor_gt 0.0758
_refine_ls_wR_factor_ref 0.0781
_reflns_number_gt 4076
_reflns_number_total 4694
_reflns_threshold_expression >2sigma(I)
_cod_data_source_file c4ce00300d1.cif
_cod_data_source_block gt23sq
_cod_depositor_comments 'Adding full bibliography for 7215786--7215794.cif.'
_cod_original_sg_symbol_H-M 'P nma'
_cod_database_code 7215794

loop_
_symmetry_equiv_pos_as_xyz
'x, y, z'
'-x+1/2, -y, z+1/2'
'-x, y+1/2, -z'
'x+1/2, -y+1/2, -z+1/2'
'-x, -y, -z'
'x-1/2, y, -z-1/2'
'x, -y-1/2, z'
'-x-1/2, y-1/2, z-1/2'

loop_
_atom_site_label
_atom_site_type_symbol
_atom_site_fract_x
_atom_site_fract_y
_atom_site_fract_z
_atom_site_U_iso_or_equiv
_atom_site_adp_type
_atom_site_occupancy
_atom_site_symmetry_multiplicity
_atom_site_calc_flag
_atom_site_refinement_flags
_atom_site_disorder_assembly
_atom_site_disorder_group
Sm1 Sm 0.43608(2) 0.907010(5) 0.704300(10) 0.00620(6) Uani 1 1 d . . .
O2 O 0.6573(3) 0.86874(7) 0.81759(15) 0.0088(4) Uani 1 1 d . . .
O3 O 0.3913(3) 1.04198(8) 0.38552(15) 0.0127(5) Uani 1 1 d . . .
O4 O 0.2543(3) 0.95998(8) 0.65063(16) 0.0144(5) Uani 1 1 d . A .
O5 O 0.4882(3) 0.83050(8) 0.73235(16) 0.0129(5) Uani 1 1 d . . .
O6 O 0.2364(3) 1.09708(8) 0.33781(15) 0.0123(5) Uani 1 1 d . . .
O7 O 0.0013(3) 0.96958(8) 0.70828(14) 0.0121(5) Uani 1 1 d . . .
N8 N -0.0746(4) 1.08242(10) 0.5601(2) 0.0162(6) Uani 1 1 d . A .
N9 N 0.7875(6) 0.7500 0.9478(3) 0.0160(9) Uani 1 2 d S . .
C10 C 0.5963(4) 0.83219(11) 0.7916(2) 0.0073(6) Uani 1 1 d . . .
C11 C 0.5986(6) 0.7500 0.7945(3) 0.0100(9) Uani 1 2 d S . .
H11 H 0.5322 0.7500 0.7432 0.012 Uiso 1 2 calc SR . .
C12 C 0.1602(4) 1.06078(10) 0.4721(2) 0.0076(6) Uani 1 1 d . A .
C13 C 0.0242(5) 1.08790(11) 0.4904(2) 0.0135(7) Uani 1 1 d . . .
H13 H 0.0002 1.1115 0.4514 0.016 Uiso 1 1 calc R . .
C14 C 0.1191(4) 0.97985(10) 0.6584(2) 0.0082(6) Uani 1 1 d . . .
C15 C 0.2661(4) 1.06641(10) 0.3927(2) 0.0096(6) Uani 1 1 d . . .
C16 C -0.0415(4) 1.04793(11) 0.6123(2) 0.0128(6) Uani 1 1 d . . .
H16 H -0.1139 1.0427 0.6602 0.015 Uiso 1 1 calc R A .
C17 C 0.6482(4) 0.78958(10) 0.8328(2) 0.0097(6) Uani 1 1 d . . .
C18 C 0.0925(4) 1.01942(10) 0.6003(2) 0.0083(6) Uani 1 1 d . A .
C19 C 0.7424(4) 0.78794(11) 0.9089(2) 0.0129(7) Uani 1 1 d . A .
H19 H 0.7765 0.8150 0.9347 0.015 Uiso 1 1 calc R . .
C20 C 0.1959(4) 1.02656(10) 0.5298(2) 0.0097(6) Uani 1 1 d . . .
H20 H 0.2906 1.0083 0.5207 0.012 Uiso 1 1 calc R A .
O21 O 0.4383(3) 0.88243(8) 0.55347(16) 0.0159(5) Uani 1 1 d . A 1
C22 C 0.4401(4) 0.90602(12) 0.4868(2) 0.0145(7) Uani 1 1 d . A 1
H22 H 0.3858 0.9338 0.4925 0.017 Uiso 1 1 d R A 1
N23B N 0.4514(12) 0.8870(3) 0.4052(5) 0.0192(19) Uiso 0.435(12) 1 d P A 1
C24B C 0.4694(14) 0.9148(4) 0.3283(7) 0.022(2) Uiso 0.435(12) 1 d P A 1
H24D H 0.4630 0.9460 0.3454 0.033 Uiso 0.44 1 d P A 1
H24E H 0.3786 0.9081 0.2876 0.033 Uiso 0.44 1 d P A 1
H24F H 0.5766 0.9090 0.3004 0.033 Uiso 0.44 1 d P A 1
C25B C 0.4245(15) 0.8404(4) 0.3896(8) 0.040(3) Uiso 0.435(12) 1 d P A 1
H25D H 0.4563 0.8231 0.4421 0.060 Uiso 0.44 1 d P A 1
H25E H 0.4941 0.8303 0.3406 0.060 Uiso 0.44 1 d P A 1
H25F H 0.3075 0.8348 0.3765 0.060 Uiso 0.44 1 d P A 1
N23A N 0.5020(10) 0.8984(2) 0.4123(4) 0.0201(15) Uiso 0.565(12) 1 d P A 2
C24A C 0.4866(10) 0.9304(3) 0.3396(5) 0.0213(18) Uiso 0.565(12) 1 d P A 2
H24A H 0.4254 0.9573 0.3609 0.032 Uiso 0.56 1 d P A 2
H24B H 0.4279 0.9183 0.2904 0.032 Uiso 0.56 1 d P A 2
H24C H 0.5989 0.9406 0.3213 0.032 Uiso 0.56 1 d P A 2
C25A C 0.5916(11) 0.8577(3) 0.3951(6) 0.037(2) Uiso 0.565(12) 1 d P A 2
H25A H 0.7012 0.8634 0.3756 0.055 Uiso 0.56 1 d P A 2
H25B H 0.5281 0.8398 0.3529 0.055 Uiso 0.56 1 d P A 2
H25C H 0.5950 0.8403 0.4512 0.055 Uiso 0.56 1 d P A 2

loop_
_atom_site_aniso_label
_atom_site_aniso_U_11
_atom_site_aniso_U_22
_atom_site_aniso_U_33
_atom_site_aniso_U_23
_atom_site_aniso_U_13
_atom_site_aniso_U_12
Sm1 0.00705(9) 0.00442(9) 0.00713(9) 0.00002(5) 0.00009(6) 0.00026(5)
O2 0.0102(11) 0.0051(10) 0.0110(10) 0.0001(8) 0.0028(9) -0.0010(8)
O3 0.0121(11) 0.0131(11) 0.0129(11) -0.0003(9) 0.0032(9) -0.0008(9)
O4 0.0150(12) 0.0101(11) 0.0179(12) 0.0040(9) -0.0035(10) 0.0025(9)
O5 0.0144(12) 0.0074(11) 0.0168(12) 0.0009(9) -0.0031(10) 0.0022(9)
O6 0.0148(12) 0.0138(12) 0.0082(11) 0.0035(8) -0.0041(9) -0.0049(9)
O7 0.0142(12) 0.0103(11) 0.0118(11) 0.0021(9) 0.0002(9) -0.0022(10)
N8 0.0171(15) 0.0153(14) 0.0162(15) 0.0040(12) 0.0021(12) 0.0081(12)
N9 0.024(2) 0.0085(19) 0.016(2) 0.000 -0.0069(18) 0.000
C10 0.0036(13) 0.0083(14) 0.0100(14) 0.0006(11) 0.0027(11) -0.0001(11)
C11 0.010(2) 0.008(2) 0.012(2) 0.000 -0.0016(17) 0.000
C12 0.0076(15) 0.0092(14) 0.0061(13) -0.0009(11) 0.0004(11) -0.0013(11)
C13 0.0144(17) 0.0109(15) 0.0152(16) 0.0023(12) -0.0016(13) 0.0027(13)
C14 0.0124(15) 0.0054(13) 0.0068(14) 0.0013(11) -0.0027(12) -0.0019(12)
C15 0.0104(15) 0.0092(14) 0.0092(14) -0.0007(11) -0.0016(12) -0.0064(11)
C16 0.0112(16) 0.0150(16) 0.0121(15) 0.0038(13) 0.0020(13) 0.0033(13)
C17 0.0101(15) 0.0062(14) 0.0127(15) 0.0008(11) 0.0013(12) 0.0005(11)
C18 0.0073(14) 0.0084(14) 0.0094(14) 0.0009(11) -0.0031(11) 0.0004(11)
C19 0.0163(17) 0.0090(15) 0.0134(15) -0.0039(12) -0.0003(13) -0.0020(12)
C20 0.0089(15) 0.0086(14) 0.0115(14) -0.0004(11) -0.0020(12) 0.0003(12)
O21 0.0202(13) 0.0164(12) 0.0112(11) -0.0023(9) 0.0011(10) -0.0067(10)
C22 0.0107(16) 0.0183(17) 0.0145(16) 0.0007(13) -0.0005(13) 0.0001(13)

loop_
_atom_type_symbol
_atom_type_description
_atom_type_scat_dispersion_real
_atom_type_scat_dispersion_imag
_atom_type_scat_source
C C 0.0033 0.0016 'International Tables Vol C Tables 4.2.6.8 and 6.1.1.4'
H H 0.0000 0.0000 'International Tables Vol C Tables 4.2.6.8 and 6.1.1.4'
N N 0.0061 0.0033 'International Tables Vol C Tables 4.2.6.8 and 6.1.1.4'
O O 0.0106 0.0060 'International Tables Vol C Tables 4.2.6.8 and 6.1.1.4'
Sm Sm -0.1638 3.4418 'International Tables Vol C Tables 4.2.6.8 and 6.1.1.4'

loop_
_geom_angle_atom_site_label_1
_geom_angle_atom_site_label_2
_geom_angle_atom_site_label_3
_geom_angle
_geom_angle_site_symmetry_1
_geom_angle_site_symmetry_3
O4 Sm1 O7 77.78(9) . 6_657
O4 Sm1 O5 147.46(9) . .
O7 Sm1 O5 129.11(8) 6_657 .
O4 Sm1 O21 83.01(9) . .
O7 Sm1 O21 141.14(8) 6_657 .
O5 Sm1 O21 82.74(9) . .
O4 Sm1 O6 88.63(9) . 2_575
O7 Sm1 O6 72.34(8) 6_657 2_575
O5 Sm1 O6 84.29(8) . 2_575
O21 Sm1 O6 140.93(8) . 2_575
O4 Sm1 O3 74.06(8) . 5_676
O7 Sm1 O3 72.30(8) 6_657 5_676
O5 Sm1 O3 127.04(8) . 5_676
O21 Sm1 O3 70.06(8) . 5_676
O6 Sm1 O3 143.14(8) 2_575 5_676
O4 Sm1 O2 73.38(8) . 6_557
O7 Sm1 O2 129.11(8) 6_657 6_557
O5 Sm1 O2 74.73(8) . 6_557
O21 Sm1 O2 75.01(8) . 6_557
O6 Sm1 O2 66.04(8) 2_575 6_557
O3 Sm1 O2 134.36(8) 5_676 6_557
O4 Sm1 O6 123.89(8) . 5_676
O7 Sm1 O6 87.56(8) 6_657 5_676
O5 Sm1 O6 80.15(8) . 5_676
O21 Sm1 O6 75.63(8) . 5_676
O6 Sm1 O6 137.53(7) 2_575 5_676
O3 Sm1 O6 49.96(7) 5_676 5_676
O2 Sm1 O6 143.29(7) 6_557 5_676
O4 Sm1 O2 157.64(8) . .
O7 Sm1 O2 80.59(8) 6_657 .
O5 Sm1 O2 50.49(8) . .
O21 Sm1 O2 117.98(8) . .
O6 Sm1 O2 79.46(8) 2_575 .
O3 Sm1 O2 104.60(8) 5_676 .
O2 Sm1 O2 117.49(8) 6_557 .
O6 Sm1 O2 60.21(7) 5_676 .
O4 Sm1 C10 166.73(9) . .
O7 Sm1 C10 105.14(9) 6_657 .
O5 Sm1 C10 24.82(9) . .
O21 Sm1 C10 101.26(9) . .
O6 Sm1 C10 80.14(8) 2_575 .
O3 Sm1 C10 119.21(8) 5_676 .
O2 Sm1 C10 95.44(8) 6_557 .
O6 Sm1 C10 69.36(8) 5_676 .
O2 Sm1 C10 25.70(8) . .
O4 Sm1 C15 98.26(9) . 5_676
O7 Sm1 C15 83.59(9) 6_657 5_676
O5 Sm1 C15 102.38(9) . 5_676
O21 Sm1 C15 66.06(8) . 5_676
O6 Sm1 C15 152.99(8) 2_575 5_676
O3 Sm1 C15 25.10(8) 5_676 5_676
O2 Sm1 C15 140.95(8) 6_557 5_676
O6 Sm1 C15 25.78(8) 5_676 5_676
O2 Sm1 C15 84.79(8) . 5_676
C10 Sm1 C15 94.94(9) . 5_676
C10 O2 Sm1 133.9(2) . 6_657
C10 O2 Sm1 85.35(18) . .
Sm1 O2 Sm1 107.11(8) 6_657 .
C15 O3 Sm1 97.44(19) . 5_676
C14 O4 Sm1 148.0(2) . .
C10 O5 Sm1 102.2(2) . .
C15 O6 Sm1 127.9(2) . 2_574
C15 O6 Sm1 86.7(2) . 5_676
Sm1 O6 Sm1 110.08(9) 2_574 5_676
C14 O7 Sm1 134.9(2) . 6_557
C16 N8 C13 117.0(3) . .
C19 N9 C19 117.4(4) 7_575 .
O5 C10 O2 121.8(3) . .
O5 C10 C17 117.6(3) . .
O2 C10 C17 120.6(3) . .
O5 C10 Sm1 52.98(17) . .
O2 C10 Sm1 68.95(17) . .
C17 C10 Sm1 169.3(2) . .
C17 C11 C17 118.7(4) . 7_575
C20 C12 C13 118.2(3) . .
C20 C12 C15 119.0(3) . .
C13 C12 C15 122.8(3) . .
N8 C13 C12 123.3(3) . .
O4 C14 O7 126.5(3) . .
O4 C14 C18 116.7(3) . .
O7 C14 C18 116.8(3) . .
O3 C15 O6 121.4(3) . .
O3 C15 C12 117.5(3) . .
O6 C15 C12 121.0(3) . .
O3 C15 Sm1 57.46(17) . 5_676
O6 C15 Sm1 67.49(18) . 5_676
C12 C15 Sm1 155.4(2) . 5_676
N8 C16 C18 123.8(3) . .
C11 C17 C19 118.6(3) . .
C11 C17 C10 119.0(3) . .
C19 C17 C10 122.4(3) . .
C20 C18 C16 118.2(3) . .
C20 C18 C14 120.2(3) . .
C16 C18 C14 121.6(3) . .
N9 C19 C17 123.3(3) . .
C18 C20 C12 119.4(3) . .
C22 O21 Sm1 127.3(2) . .
O21 C22 N23B 120.4(5) . .
C22 N23B C25B 123.1(8) . .
C22 N23B C24B 120.0(8) . .
C25B N23B C24B 116.4(9) . .
C25A N23A C24A 117.3(6) . .

loop_
_geom_bond_atom_site_label_1
_geom_bond_atom_site_label_2
_geom_bond_distance
_geom_bond_site_symmetry_2
Sm1 O4 2.318(2) .
Sm1 O7 2.377(2) 6_657
Sm1 O5 2.390(2) .
Sm1 O21 2.429(2) .
Sm1 O6 2.474(2) 2_575
Sm1 O3 2.489(2) 5_676
Sm1 O2 2.540(2) 6_557
Sm1 O6 2.708(3) 5_676
Sm1 O2 2.740(2) .
Sm1 C10 2.926(3) .
Sm1 C15 2.927(3) 5_676
O2 C10 1.273(4) .
O2 Sm1 2.541(2) 6_657
O3 C15 1.252(4) .
O3 Sm1 2.489(2) 5_676
O4 C14 1.246(4) .
O5 C10 1.257(4) .
O6 C15 1.275(4) .
O6 Sm1 2.474(2) 2_574
O6 Sm1 2.708(3) 5_676
O7 C14 1.255(4) .
O7 Sm1 2.377(2) 6_557
N8 C16 1.341(4) .
N8 C13 1.342(5) .
N9 C19 1.343(4) 7_575
N9 C19 1.343(4) .
C10 C17 1.494(4) .
C11 C17 1.391(4) .
C11 C17 1.391(4) 7_575
C12 C20 1.391(4) .
C12 C13 1.393(5) .
C12 C15 1.494(4) .
C14 C18 1.507(4) .
C15 Sm1 2.927(3) 5_676
C16 C18 1.391(4) .
C17 C19 1.391(5) .
C18 C20 1.379(5) .
O21 C22 1.247(4) .
C22 N23B 1.380(9) .
N23B C25B 1.445(15) .
N23B C24B 1.454(13) .
N23A C25A 1.450(11) .
N23A C24A 1.480(10) .

loop_
_platon_squeeze_void_nr
_platon_squeeze_void_average_x
_platon_squeeze_void_average_y
_platon_squeeze_void_average_z
_platon_squeeze_void_volume
_platon_squeeze_void_count_electrons
_platon_squeeze_void_content
1 -0.018 0.250 0.750 426 166 ' '
2 -0.046 0.750 0.250 426 166 ' '
